data_4083045
loop_
_publ_author_name
'Friedberger, Tobias'
'Ziller, Joseph W.'
'Guan, Zhibin'

_publ_section_title
;
 Ruthenium(IV) Complexes for Ethylene Insertion Polymerization
;
_journal_issue 8
_journal_name_full Organometallics
_journal_page_first 1913
_journal_paper_doi 10.1021/om5001343
_journal_volume 33
_journal_year 2014
_chemical_formula_sum 'C22 H24 F3 Li2 O9 P S2'
_chemical_formula_weight 598.38
_chemical_name_systematic
; 
 ? 
;
_space_group_crystal_system triclinic
_space_group_IT_number 2
_space_group_name_Hall '-P 1'
_space_group_name_H-M_alt 'P -1'
_symmetry_space_group_name_Hall '-P 1'
_symmetry_space_group_name_H-M 'P -1'
_atom_sites_solution_hydrogens mixed
_atom_sites_solution_primary direct
_atom_sites_solution_secondary difmap
_audit_creation_method SHELXL-2013
_cell_angle_alpha 104.7052(8)
_cell_angle_beta 91.9422(9)
_cell_angle_gamma 109.1931(8)
_cell_formula_units_Z 2
_cell_length_a 10.1347(8)
_cell_length_b 10.8117(8)
_cell_length_c 13.1228(10)
_cell_measurement_reflns_used 8875
_cell_measurement_temperature 143(2)
_cell_measurement_theta_max 26.84
_cell_measurement_theta_min 2.25
_cell_volume 1302.62(17)
_computing_cell_refinement 'Bruker SAINT 7.68a, 2009'
_computing_data_collection 'Bruker APEX2 2011.4-1, 2011'
_computing_data_reduction 'Bruker SAINT 7.68a, 2009'
_computing_molecular_graphics 'Bruker SHELXTL'
_computing_publication_material 'Bruker SHELXTL'
_computing_structure_refinement 'SHELXL-2013 (Sheldrick, 2013)'
_computing_structure_solution 'Bruker SHELXTL 2013/1'
_diffrn_ambient_temperature 143(2)
_diffrn_measured_fraction_theta_full 0.997
_diffrn_measured_fraction_theta_max 0.993
_diffrn_measurement_device_type 'Bruker SMART APEX II CCD'
_diffrn_measurement_method '\f and \w scans'
_diffrn_radiation_type MoK\a
_diffrn_radiation_wavelength 0.71073
_diffrn_reflns_av_R_equivalents 0.0180
_diffrn_reflns_av_unetI/netI 0.0217
_diffrn_reflns_Laue_measured_fraction_full 0.997
_diffrn_reflns_Laue_measured_fraction_max 0.993
_diffrn_reflns_limit_h_max 12
_diffrn_reflns_limit_h_min -12
_diffrn_reflns_limit_k_max 13
_diffrn_reflns_limit_k_min -13
_diffrn_reflns_limit_l_max 16
_diffrn_reflns_limit_l_min -16
_diffrn_reflns_number 14701
_diffrn_reflns_point_group_measured_fraction_full 0.997
_diffrn_reflns_point_group_measured_fraction_max 0.993
_diffrn_reflns_theta_full 25.242
_diffrn_reflns_theta_max 26.860
_diffrn_reflns_theta_min 1.618
_diffrn_source 'fine-focus sealed tube'
_exptl_absorpt_coefficient_mu 0.337
_exptl_absorpt_correction_T_max 0.9995
_exptl_absorpt_correction_T_min 0.9189
_exptl_absorpt_correction_type numerical
_exptl_absorpt_process_details 'Bruker SADABS'
_exptl_crystal_colour colorless
_exptl_crystal_density_diffrn 1.526
_exptl_crystal_density_meas ?
_exptl_crystal_density_method not_measured
_exptl_crystal_description block
_exptl_crystal_F_000 616
_exptl_crystal_size_max 0.288
_exptl_crystal_size_mid 0.237
_exptl_crystal_size_min 0.156
_refine_diff_density_max 0.459
_refine_diff_density_min -0.353
_refine_diff_density_rms 0.053
_refine_ls_extinction_method none
_refine_ls_goodness_of_fit_ref 1.047
_refine_ls_hydrogen_treatment mixed
_refine_ls_matrix_type full
_refine_ls_number_parameters 370
_refine_ls_number_reflns 5564
_refine_ls_number_restraints 1
_refine_ls_restrained_S_all 1.047
_refine_ls_R_factor_all 0.0368
_refine_ls_R_factor_gt 0.0321
_refine_ls_shift/su_max 0.001
_refine_ls_shift/su_mean 0.000
_refine_ls_structure_factor_coef Fsqd
_refine_ls_weighting_details 'w=1/[\s^2^(Fo^2^)+(0.0415P)^2^+0.8146P] where P=(Fo^2^+2Fc^2^)/3'
_refine_ls_weighting_scheme calc
_refine_ls_wR_factor_gt 0.0818
_refine_ls_wR_factor_ref 0.0849
_reflns_Friedel_coverage 0.000
_reflns_number_gt 4961
_reflns_number_total 5564
_reflns_threshold_expression 'I > 2\s(I)'
_cod_data_source_file om5001343_si_002.cif
_cod_data_source_block zg65
_cod_depositor_comments
;Adding full bibliography for 4083043--4083045.cif.

The following automatic conversions were performed:

'_exptl_crystal_density_meas' value 'not_measured' was changed to '?'
- the value is perceived as not measured.

Automatic conversion script
Id: cif_fix_values 3008 2015-01-20 13:52:24Z robertas 
;
_cod_database_code 4083045
_shelx_space_group_comment
; 
The symmetry employed for this shelxl refinement is uniquely defined 
by the following loop, which should always be used as a source of 
symmetry information in preference to the above space-group names. 
They are only intended as comments. 
;
_shelx_estimated_absorpt_t_min 0.909
_shelx_estimated_absorpt_t_max 0.949
_shelxl_version_number 2013-3

loop_
_space_group_symop_operation_xyz
'x, y, z'
'-x, -y, -z'

loop_
_atom_site_label
_atom_site_type_symbol
_atom_site_fract_x
_atom_site_fract_y
_atom_site_fract_z
_atom_site_U_iso_or_equiv
_atom_site_adp_type
_atom_site_occupancy
_atom_site_site_symmetry_order
_atom_site_calc_flag
_atom_site_refinement_flags_posn
_atom_site_refinement_flags_adp
S1 S -0.88074(4) -0.77646(4) 0.62149(3) 0.01617(10) Uani 1 1 d . .
S2 S -0.35011(4) -0.59612(4) 0.56162(3) 0.01406(9) Uani 1 1 d . .
P1 P -0.57652(4) -0.51296(4) 0.71956(3) 0.01329(9) Uani 1 1 d . .
F1 F -0.26595(13) 0.14309(11) 1.01540(10) 0.0399(3) Uani 1 1 d . .
F2 F -0.09788(12) 0.07090(12) 1.03699(12) 0.0466(4) Uani 1 1 d . .
F3 F -0.26323(16) 0.04126(12) 1.13400(9) 0.0473(3) Uani 1 1 d . .
O1 O -0.95629(14) -0.71171(14) 0.56979(10) 0.0299(3) Uani 1 1 d . .
O2 O -0.96203(14) -0.91478(12) 0.62009(10) 0.0291(3) Uani 1 1 d . .
O3 O -0.74535(12) -0.76605(12) 0.58334(9) 0.0220(3) Uani 1 1 d . .
O4 O -0.47350(12) -0.67532(12) 0.48458(9) 0.0199(2) Uani 1 1 d . .
O5 O -0.32493(13) -0.45050(11) 0.59589(9) 0.0208(3) Uani 1 1 d . .
O6 O -0.22425(12) -0.62257(13) 0.52775(10) 0.0218(3) Uani 1 1 d . .
O7 O -1.00606(14) -0.63539(14) 0.37280(11) 0.0274(3) Uani 1 1 d D .
H7 H -0.932(2) -0.583(3) 0.397(2) 0.067(10) Uiso 1 1 d D .
O8 O -1.21097(15) -0.91201(15) 0.42226(15) 0.0434(4) Uani 1 1 d . .
H8 H -1.174(3) -0.963(3) 0.415(2) 0.041(7) Uiso 1 1 d . .
C1 C -0.72324(16) -0.56333(15) 0.79934(12) 0.0140(3) Uani 1 1 d . .
C2 C -0.84517(16) -0.67838(15) 0.75728(12) 0.0149(3) Uani 1 1 d . .
C3 C -0.95258(17) -0.71766(17) 0.81829(13) 0.0190(3) Uani 1 1 d . .
H3A H -1.0327 -0.7974 0.7884 0.023 Uiso 1 1 calc R U
C4 C -0.94398(17) -0.64159(17) 0.92239(14) 0.0205(3) Uani 1 1 d . .
H4A H -1.0172 -0.6691 0.9640 0.025 Uiso 1 1 calc R U
C5 C -0.82723(17) -0.52507(17) 0.96473(13) 0.0189(3) Uani 1 1 d . .
H5A H -0.8213 -0.4705 1.0352 0.023 Uiso 1 1 calc R U
C6 C -0.71854(17) -0.48771(16) 0.90430(13) 0.0172(3) Uani 1 1 d . .
H6A H -0.6385 -0.4083 0.9352 0.021 Uiso 1 1 calc R U
C7 C -0.46598(16) -0.35031(15) 0.81433(12) 0.0149(3) Uani 1 1 d . .
C8 C -0.49182(17) -0.23380(16) 0.80650(14) 0.0194(3) Uani 1 1 d . .
H8A H -0.5598 -0.2410 0.7516 0.023 Uiso 1 1 calc R U
C9 C -0.41918(17) -0.10712(16) 0.87811(14) 0.0207(3) Uani 1 1 d . .
H9A H -0.4393 -0.0289 0.8731 0.025 Uiso 1 1 calc R U
C10 C -0.31747(17) -0.09556(16) 0.95662(13) 0.0175(3) Uani 1 1 d . .
C11 C -0.28749(17) -0.21001(17) 0.96401(13) 0.0186(3) Uani 1 1 d . .
H11A H -0.2166 -0.2017 1.0172 0.022 Uiso 1 1 calc R U
C12 C -0.36164(17) -0.33604(16) 0.89337(13) 0.0181(3) Uani 1 1 d . .
H12A H -0.3413 -0.4140 0.8987 0.022 Uiso 1 1 calc R U
C13 C -0.23650(18) 0.03895(17) 1.03480(14) 0.0215(3) Uani 1 1 d . .
C14 C -0.48047(15) -0.62507(15) 0.74266(12) 0.0136(3) Uani 1 1 d . .
C15 C -0.50355(16) -0.68302(16) 0.82734(12) 0.0161(3) Uani 1 1 d . .
H15A H -0.5696 -0.6646 0.8731 0.019 Uiso 1 1 calc R U
C16 C -0.43251(17) -0.76677(16) 0.84630(13) 0.0174(3) Uani 1 1 d . .
H16A H -0.4505 -0.8050 0.9043 0.021 Uiso 1 1 calc R U
C17 C -0.33558(17) -0.79450(17) 0.78072(14) 0.0197(3) Uani 1 1 d . .
H17A H -0.2868 -0.8517 0.7935 0.024 Uiso 1 1 calc R U
C18 C -0.30998(17) -0.73827(16) 0.69615(13) 0.0185(3) Uani 1 1 d . .
H18A H -0.2430 -0.7566 0.6513 0.022 Uiso 1 1 calc R U
C19 C -0.38201(16) -0.65517(15) 0.67687(12) 0.0145(3) Uani 1 1 d . .
C20 C -1.0498(3) -0.6094(2) 0.27990(18) 0.0451(6) Uani 1 1 d . .
H20A H -0.9945 -0.6350 0.2237 0.068 Uiso 1 1 calc R U
H20B H -1.0353 -0.5120 0.2944 0.068 Uiso 1 1 calc R U
H20C H -1.1499 -0.6630 0.2569 0.068 Uiso 1 1 calc R U
C21 C -1.3555(2) -0.9798(2) 0.4004(2) 0.0460(6) Uani 1 1 d . .
H21A H -1.3794 -1.0369 0.3266 0.069 Uiso 1 1 calc R U
H21B H -1.4034 -0.9130 0.4110 0.069 Uiso 1 1 calc R U
H21C H -1.3859 -1.0374 0.4482 0.069 Uiso 1 1 calc R U
O9 O -0.79852(14) -0.87201(14) 0.35302(10) 0.0278(3) Uani 1 1 d . .
H9 H -0.846(3) -0.929(3) 0.373(2) 0.044(7) Uiso 1 1 d . .
C22 C -0.87768(19) -0.87547(19) 0.26003(14) 0.0257(4) Uani 1 1 d . .
H22C H -0.8863 -0.9579 0.2036 0.036(6) Uiso 1 1 calc R .
H22B H -0.8295 -0.7947 0.2367 0.039(6) Uiso 1 1 calc R .
H22A H -0.9717 -0.8762 0.2758 0.041(6) Uiso 1 1 calc R .
Li1 Li -0.6731(3) -0.7039(3) 0.4590(2) 0.0189(5) Uani 1 1 d . .
Li2 Li -1.1048(3) -0.7236(3) 0.4699(2) 0.0205(6) Uani 1 1 d . .

loop_
_atom_site_aniso_label
_atom_site_aniso_U_11
_atom_site_aniso_U_22
_atom_site_aniso_U_33
_atom_site_aniso_U_23
_atom_site_aniso_U_13
_atom_site_aniso_U_12
S1 0.01510(19) 0.01508(19) 0.01597(19) 0.00230(14) -0.00004(14) 0.00397(15)
S2 0.01238(18) 0.01515(19) 0.01618(19) 0.00614(14) 0.00325(14) 0.00535(14)
P1 0.01285(19) 0.01367(19) 0.01447(19) 0.00467(15) 0.00179(14) 0.00554(15)
F1 0.0500(7) 0.0161(5) 0.0470(7) 0.0010(5) -0.0160(6) 0.0110(5)
F2 0.0198(6) 0.0298(6) 0.0702(9) -0.0118(6) -0.0010(6) 0.0031(5)
F3 0.0699(9) 0.0307(6) 0.0231(6) 0.0008(5) 0.0050(6) -0.0006(6)
O1 0.0337(7) 0.0349(7) 0.0230(6) 0.0027(5) -0.0073(5) 0.0196(6)
O2 0.0326(7) 0.0171(6) 0.0265(7) 0.0012(5) 0.0065(5) -0.0022(5)
O3 0.0190(6) 0.0264(6) 0.0177(6) 0.0021(5) 0.0030(5) 0.0074(5)
O4 0.0164(6) 0.0236(6) 0.0175(6) 0.0064(5) 0.0010(4) 0.0039(5)
O5 0.0273(6) 0.0159(6) 0.0206(6) 0.0076(5) 0.0049(5) 0.0071(5)
O6 0.0179(6) 0.0296(7) 0.0256(6) 0.0136(5) 0.0096(5) 0.0133(5)
O7 0.0188(6) 0.0353(7) 0.0256(7) 0.0129(6) 0.0014(5) 0.0030(6)
O8 0.0215(7) 0.0182(7) 0.0833(13) 0.0027(7) -0.0002(7) 0.0069(6)
C1 0.0141(7) 0.0149(7) 0.0157(7) 0.0061(6) 0.0023(6) 0.0072(6)
C2 0.0149(7) 0.0147(7) 0.0165(7) 0.0040(6) 0.0012(6) 0.0073(6)
C3 0.0152(7) 0.0182(8) 0.0235(8) 0.0058(7) 0.0032(6) 0.0057(6)
C4 0.0188(8) 0.0239(8) 0.0238(9) 0.0102(7) 0.0088(7) 0.0109(7)
C5 0.0215(8) 0.0216(8) 0.0165(8) 0.0041(6) 0.0041(6) 0.0120(7)
C6 0.0170(7) 0.0167(8) 0.0178(8) 0.0040(6) 0.0010(6) 0.0066(6)
C7 0.0140(7) 0.0142(7) 0.0166(7) 0.0050(6) 0.0045(6) 0.0041(6)
C8 0.0162(8) 0.0180(8) 0.0256(9) 0.0089(7) 0.0002(6) 0.0061(6)
C9 0.0197(8) 0.0144(8) 0.0295(9) 0.0080(7) 0.0026(7) 0.0065(6)
C10 0.0174(8) 0.0153(7) 0.0191(8) 0.0056(6) 0.0054(6) 0.0042(6)
C11 0.0188(8) 0.0197(8) 0.0186(8) 0.0071(6) 0.0009(6) 0.0071(6)
C12 0.0197(8) 0.0151(7) 0.0209(8) 0.0074(6) 0.0018(6) 0.0065(6)
C13 0.0209(8) 0.0176(8) 0.0248(9) 0.0044(7) 0.0021(7) 0.0063(7)
C14 0.0122(7) 0.0123(7) 0.0155(7) 0.0029(6) -0.0006(6) 0.0041(6)
C15 0.0167(7) 0.0160(7) 0.0160(7) 0.0043(6) 0.0027(6) 0.0062(6)
C16 0.0193(8) 0.0154(7) 0.0175(8) 0.0074(6) 0.0007(6) 0.0042(6)
C17 0.0168(8) 0.0179(8) 0.0275(9) 0.0101(7) 0.0013(6) 0.0076(6)
C18 0.0152(7) 0.0198(8) 0.0241(8) 0.0089(7) 0.0059(6) 0.0084(6)
C19 0.0133(7) 0.0131(7) 0.0164(7) 0.0055(6) 0.0012(6) 0.0026(6)
C20 0.0645(16) 0.0315(11) 0.0364(12) 0.0115(9) -0.0148(11) 0.0138(11)
C21 0.0253(10) 0.0252(10) 0.0737(17) -0.0020(10) -0.0056(10) 0.0042(8)
O9 0.0273(7) 0.0244(7) 0.0241(7) 0.0099(6) -0.0017(5) -0.0027(6)
C22 0.0263(9) 0.0269(9) 0.0210(9) 0.0072(7) 0.0031(7) 0.0050(7)
Li1 0.0188(13) 0.0173(13) 0.0202(14) 0.0074(11) 0.0000(11) 0.0045(11)
Li2 0.0191(13) 0.0203(14) 0.0227(14) 0.0062(11) 0.0028(11) 0.0076(11)

loop_
_atom_type_symbol
_atom_type_description
_atom_type_scat_dispersion_real
_atom_type_scat_dispersion_imag
_atom_type_scat_source
C C 0.0033 0.0016 'International Tables Vol C Tables 4.2.6.8 and 6.1.1.4'
H H 0.0000 0.0000 'International Tables Vol C Tables 4.2.6.8 and 6.1.1.4'
Li Li -0.0003 0.0001 'International Tables Vol C Tables 4.2.6.8 and 6.1.1.4'
O O 0.0106 0.0060 'International Tables Vol C Tables 4.2.6.8 and 6.1.1.4'
F F 0.0171 0.0103 'International Tables Vol C Tables 4.2.6.8 and 6.1.1.4'
P P 0.1023 0.0942 'International Tables Vol C Tables 4.2.6.8 and 6.1.1.4'
S S 0.1246 0.1234 'International Tables Vol C Tables 4.2.6.8 and 6.1.1.4'

loop_
_geom_angle_atom_site_label_1
_geom_angle_atom_site_label_2
_geom_angle_atom_site_label_3
_geom_angle
_geom_angle_site_symmetry_1
_geom_angle_site_symmetry_3
O2 S1 O1 114.39(8) . .
O2 S1 O3 111.96(8) . .
O1 S1 O3 112.10(8) . .
O2 S1 C2 106.21(7) . .
O1 S1 C2 104.33(7) . .
O3 S1 C2 107.09(7) . .
O4 S2 O5 114.55(7) . .
O4 S2 O6 112.47(7) . .
O5 S2 O6 111.21(7) . .
O4 S2 C19 106.05(7) . .
O5 S2 C19 106.25(7) . .
O6 S2 C19 105.55(7) . .
C7 P1 C14 99.85(7) . .
C7 P1 C1 98.95(7) . .
C14 P1 C1 99.04(7) . .
S1 O1 Li2 150.50(13) . .
S1 O3 Li1 128.04(11) . .
S2 O4 Li1 141.46(11) . .
S2 O5 Li1 141.98(11) . 2_446
S2 O6 Li2 159.44(12) . 1_655
C20 O7 Li2 133.28(16) . .
C21 O8 Li2 130.54(16) . .
C6 C1 C2 116.41(14) . .
C6 C1 P1 121.79(12) . .
C2 C1 P1 121.80(12) . .
C3 C2 C1 121.49(14) . .
C3 C2 S1 114.97(12) . .
C1 C2 S1 123.37(12) . .
C4 C3 C2 120.67(15) . .
C5 C4 C3 119.07(15) . .
C4 C5 C6 120.12(15) . .
C5 C6 C1 122.18(15) . .
C8 C7 C12 118.42(14) . .
C8 C7 P1 116.44(12) . .
C12 C7 P1 125.13(12) . .
C9 C8 C7 120.83(15) . .
C10 C9 C8 119.77(15) . .
C9 C10 C11 120.27(15) . .
C9 C10 C13 121.42(15) . .
C11 C10 C13 118.31(15) . .
C12 C11 C10 119.59(15) . .
C11 C12 C7 121.08(15) . .
F2 C13 F3 106.09(15) . .
F2 C13 F1 106.27(14) . .
F3 C13 F1 105.60(14) . .
F2 C13 C10 112.75(14) . .
F3 C13 C10 112.32(14) . .
F1 C13 C10 113.22(14) . .
C15 C14 C19 117.18(14) . .
C15 C14 P1 120.83(12) . .
C19 C14 P1 121.99(11) . .
C16 C15 C14 121.78(15) . .
C17 C16 C15 120.01(15) . .
C16 C17 C18 119.63(15) . .
C17 C18 C19 120.26(15) . .
C18 C19 C14 121.14(14) . .
C18 C19 S2 117.02(12) . .
C14 C19 S2 121.77(12) . .
C22 O9 Li1 125.10(14) . .
O4 Li1 O9 119.26(15) . .
O4 Li1 O5 103.64(13) . 2_446
O9 Li1 O5 106.21(13) . 2_446
O4 Li1 O3 101.79(13) . .
O9 Li1 O3 94.12(12) . .
O5 Li1 O3 133.46(16) 2_446 .
O8 Li2 O7 119.14(17) . .
O8 Li2 O1 103.94(15) . .
O7 Li2 O1 102.90(14) . .
O8 Li2 O6 110.06(15) . 1_455
O7 Li2 O6 106.19(14) . 1_455
O1 Li2 O6 114.77(15) . 1_455

loop_
_geom_bond_atom_site_label_1
_geom_bond_atom_site_label_2
_geom_bond_distance
_geom_bond_site_symmetry_2
S1 O2 1.4459(13) .
S1 O1 1.4474(13) .
S1 O3 1.4559(12) .
S1 C2 1.7821(16) .
S2 O4 1.4456(12) .
S2 O5 1.4542(12) .
S2 O6 1.4561(12) .
S2 C19 1.7853(16) .
P1 C7 1.8423(16) .
P1 C14 1.8577(15) .
P1 C1 1.8617(16) .
F1 C13 1.335(2) .
F2 C13 1.329(2) .
F3 C13 1.334(2) .
O1 Li2 1.911(3) .
O3 Li1 1.991(3) .
O4 Li1 1.947(3) .
O5 Li1 1.984(3) 2_446
O6 Li2 1.935(3) 1_655
O7 C20 1.407(2) .
O7 Li2 1.900(3) .
O8 C21 1.387(2) .
O8 Li2 1.888(3) .
C1 C6 1.402(2) .
C1 C2 1.405(2) .
C2 C3 1.391(2) .
C3 C4 1.387(2) .
C4 C5 1.384(2) .
C5 C6 1.391(2) .
C7 C8 1.395(2) .
C7 C12 1.398(2) .
C8 C9 1.392(2) .
C9 C10 1.385(2) .
C10 C11 1.392(2) .
C10 C13 1.497(2) .
C11 C12 1.385(2) .
C14 C15 1.399(2) .
C14 C19 1.406(2) .
C15 C16 1.390(2) .
C16 C17 1.384(2) .
C17 C18 1.388(2) .
C18 C19 1.392(2) .
O9 C22 1.423(2) .
O9 Li1 1.983(3) .
Li1 O5 1.984(3) 2_446
Li2 O6 1.935(3) 1_455
